data_4113813
loop_
_publ_author_name
'Yukio Hitotsuyanagi'
'Shin-ichi Sasaki'
'Yuji Matsumoto'
'Kentaro Yamaguchi'
'Hideji Itokawa'
'Koichi Takeya'

_publ_section_title
;
 Synthesis of [l-Ala-1]RA-VII, [d-Ala-2]RA-VII, and [d-Ala-4]RA-VII by
 Epimerization of RA-VII, an Antitumor Bicyclic Hexapeptide from Rubia
 Plants, through Oxazoles
;
_journal_name_full 'Journal of the American Chemical Society'
_journal_page_first 7284
_journal_page_last 7290
_journal_paper_doi 10.1021/ja021131y
_journal_volume 125
_journal_year 2003
_chemical_formula_sum 'C42 H74 N6 O25'
_chemical_formula_weight 1063.07
_space_group_IT_number 19
_symmetry_cell_setting orthorhombic
_symmetry_Int_Tables_number 19
_symmetry_space_group_name_Hall 'P 2ac 2ab'
_symmetry_space_group_name_H-M 'P 21 21 21'
_cell_angle_alpha 90
_cell_angle_beta 90
_cell_angle_gamma 90
_cell_formula_units_Z 4
_cell_length_a 16.14(2)
_cell_length_b 23.85(3)
_cell_length_c 12.562(5)
_cell_measurement_temperature 173.2
_cell_volume 4836(9)
_computing_data_reduction 'teXsan Ver. 1.11'
_computing_publication_material 'teXsan Ver. 1.11'
_computing_structure_refinement 'teXsan Ver. 1.10'
_computing_structure_solution SAPI90
_diffrn_radiation_type 'Mo K\a'
_diffrn_radiation_wavelength 0.7107
_diffrn_reflns_limit_h_max 0
_diffrn_reflns_limit_h_min 0
_diffrn_reflns_limit_k_max 0
_diffrn_reflns_limit_k_min 0
_diffrn_reflns_limit_l_max 0
_diffrn_reflns_limit_l_min 0
_diffrn_reflns_number 3173
_exptl_absorpt_coefficient_mu 0.121
_exptl_absorpt_correction_type none
_exptl_crystal_colour clear
_exptl_crystal_density_diffrn 1.460
_exptl_crystal_description prism
_exptl_crystal_size_max 0.400
_exptl_crystal_size_mid 0.120
_exptl_crystal_size_min 0.040
_refine_diff_density_max 0.56
_refine_diff_density_min -0.47
_refine_ls_extinction_coef 0.037(5)
_refine_ls_extinction_method 'Zachariasen(1967) type 2 gaussian isotropic'
_refine_ls_goodness_of_fit_ref 3.220
_refine_ls_hydrogen_treatment noref
_refine_ls_number_parameters 549
_refine_ls_number_reflns 1645
_refine_ls_R_factor_gt 0.1380
_refine_ls_shift/su_max 1.3170
_refine_ls_structure_factor_coef F
_refine_ls_weighting_details 'w = 1/[\s^2^(Fo) + 0.00040|Fo|^2^]'
_refine_ls_weighting_scheme calc
_refine_ls_wR_factor_ref 0.1274
_reflns_number_gt 1645
_reflns_number_total 0
_reflns_threshold_expression F^2^>2.0\s(F^2^)
_cod_data_source_file ja021131y_4.cif
_cod_data_source_block compound_25
_cod_original_cell_volume 4834(6)
_cod_original_sg_symbol_H-M 'P 21 21 21 '
_cod_original_formula_sum 'C42 H74 N6 O25 '
_cod_database_code 4113813

loop_
_symmetry_equiv_pos_as_xyz
x,y,z
1/2-x,-y,1/2+z
1/2+x,1/2-y,-z
-x,1/2+y,1/2-z

loop_
_atom_site_label
_atom_site_type_symbol
_atom_site_fract_x
_atom_site_fract_y
_atom_site_fract_z
_atom_site_U_iso_or_equiv
_atom_site_adp_type
_atom_site_occupancy
_atom_site_calc_flag
O(1) O 0.277(2) -0.1090(7) 0.0005(10) 0.119(8) Uani 1.00 d
O(2) O 0.423(1) -0.1173(7) 0.315(1) 0.116(8) Uani 1.00 d
O(3) O 0.617(1) -0.1741(6) 0.210(1) 0.103(7) Uani 1.00 d
O(4) O 0.885(1) -0.1694(6) 0.712(1) 0.078(6) Uani 1.00 d
O(5) O 0.713(1) -0.0563(7) 0.111(1) 0.087(6) Uani 1.00 d
O(6) O 0.442(1) 0.0036(7) 0.194(1) 0.099(7) Uani 1.00 d
O(7) O 0.282(1) 0.0595(6) -0.1171(10) 0.075(5) Uani 1.00 d
O(8) O 0.049(1) 0.1433(8) 0.227(1) 0.094(7) Uani 1.00 d
O(9) O -0.111(2) 0.1190(7) 0.250(1) 0.096(7) Uani 1.00 d
O(10) O 0.694(3) 0.031(2) 0.425(5) 0.36(2) Uiso 1.00 d
O(11) O 0.583(2) 0.077(1) 0.341(3) 0.24(1) Uiso 1.00 d
O(12) O 0.478(4) 0.094(2) 0.322(5) 0.41(3) Uiso 1.00 d
O(13) O 0.411(3) 0.176(2) 0.449(4) 0.35(2) Uiso 1.00 d
O(14) O 0.466(3) 0.251(1) 0.444(2) 0.21(1) Uiso 1.00 d
O(15) O 0.434(3) 0.271(2) 0.632(4) 0.31(2) Uiso 1.00 d
O(16) O 0.415(3) 0.261(2) 0.881(4) 0.33(2) Uiso 1.00 d
O(17) O 0.592(3) 0.224(2) 0.477(4) 0.36(2) Uiso 1.00 d
O(18) O 0.678(3) 0.125(2) 0.521(3) 0.28(2) Uiso 1.00 d
O(19) O 0.486(5) 0.204(4) 0.813(7) 0.52(4) Uiso 1.00 d
O(20) O 0.802(8) 0.240(6) 0.56(1) 0.88(9) Uiso 1.00 d
N(1) N 0.293(1) -0.1075(7) 0.182(1) 0.061(6) Uani 1.00 d
N(2) N 0.463(2) -0.2024(8) 0.279(2) 0.13(1) Uani 1.00 d
N(3) N 0.618(1) -0.1205(7) 0.349(1) 0.066(7) Uani 1.00 d
N(4) N 0.581(2) -0.0508(8) 0.179(1) 0.069(7) Uani 1.00 d
N(5) N 0.424(1) 0.0193(6) 0.024(1) 0.053(6) Uani 1.00 d
N(6) N 0.209(1) -0.0004(7) 0.001(1) 0.074(7) Uani 1.00 d
C(1) C 0.263(2) -0.0886(9) 0.091(3) 0.10(1) Uani 1.00 d
C(2) C 0.340(2) -0.1616(7) 0.181(2) 0.051(7) Uani 1.00 d
C(3) C 0.274(2) -0.205(1) 0.217(2) 0.094(10) Uani 1.00 d
C(4) C 0.403(2) -0.1607(10) 0.263(2) 0.071(8) Uani 1.00 d
C(5) C 0.533(1) -0.202(1) 0.354(2) 0.083(10) Uani 1.00 d
C(6) C 0.559(2) -0.2580(9) 0.373(3) 0.13(1) Uani 1.00 d
C(7) C 0.593(2) -0.1616(10) 0.300(2) 0.066(8) Uani 1.00 d
C(8) C 0.596(2) -0.1028(9) 0.460(1) 0.074(8) Uani 1.00 d
C(9) C 0.683(2) -0.0851(8) 0.299(1) 0.065(8) Uani 1.00 d
C(10) C 0.773(2) -0.116(1) 0.293(2) 0.11(1) Uani 1.00 d
C(11) C 0.805(2) -0.128(1) 0.402(2) 0.09(1) Uani 1.00 d
C(12) C 0.807(3) -0.181(1) 0.434(2) 0.14(1) Uani 1.00 d
C(13) C 0.843(2) -0.1970(8) 0.533(2) 0.09(1) Uani 1.00 d
C(14) C 0.861(1) -0.155(1) 0.608(2) 0.067(8) Uani 1.00 d
C(15) C 0.862(1) -0.100(1) 0.575(2) 0.084(10) Uani 1.00 d
C(16) C 0.833(2) -0.0894(9) 0.472(2) 0.086(10) Uani 1.00 d
C(17) C 0.657(2) -0.0648(10) 0.190(2) 0.09(1) Uani 1.00 d
C(18) C 0.538(2) -0.0389(8) 0.075(1) 0.068(8) Uani 1.00 d
C(19) C 0.517(2) -0.092(1) 0.019(2) 0.077(9) Uani 1.00 d
C(20) C 0.466(2) -0.0043(9) 0.101(1) 0.071(8) Uani 1.00 d
C(21) C 0.460(2) 0.026(1) -0.085(2) 0.100(10) Uani 1.00 d
C(22) C 0.345(2) 0.0513(8) 0.051(1) 0.075(9) Uani 1.00 d
C(23) C 0.283(2) 0.0366(7) -0.030(1) 0.050(7) Uani 1.00 d
C(24) C 0.159(1) -0.0133(9) -0.082(1) 0.057(7) Uani 1.00 d
C(25) C 0.209(2) -0.0325(8) 0.099(1) 0.058(8) Uani 1.00 d
C(26) C 0.355(2) 0.1137(9) 0.053(1) 0.075(8) Uani 1.00 d
C(27) C 0.284(2) 0.1434(7) 0.101(2) 0.066(9) Uani 1.00 d
C(28) C 0.218(3) 0.156(1) 0.038(2) 0.09(1) Uani 1.00 d
C(29) C 0.144(2) 0.1637(9) 0.079(2) 0.10(1) Uani 1.00 d
C(30) C 0.133(2) 0.1549(9) 0.194(2) 0.079(9) Uani 1.00 d
C(31) C 0.201(3) 0.1481(8) 0.252(2) 0.13(1) Uani 1.00 d
C(32) C 0.283(2) 0.140(1) 0.208(3) 0.09(1) Uani 1.00 d
C(33) C 0.028(2) 0.0889(7) 0.205(2) 0.0772 Uani 1.00 d
C(34) C -0.058(2) 0.073(1) 0.218(2) 0.09(1) Uani 1.00 d
C(35) C -0.092(2) 0.024(1) 0.196(2) 0.09(1) Uani 1.00 d
C(36) C -0.027(2) -0.018(1) 0.166(2) 0.11(1) Uani 1.00 d
C(37) C 0.052(2) -0.002(1) 0.154(2) 0.09(1) Uani 1.00 d
C(38) C 0.083(2) 0.0528(10) 0.177(2) 0.090(10) Uani 1.00 d
C(39) C 0.126(2) -0.0511(9) 0.132(1) 0.080(10) Uani 1.00 d
C(40) C -0.193(1) 0.103(2) 0.274(4) 0.19(2) Uani 1.00 d
C(41) C 0.433(6) 0.197(5) 0.737(8) 0.39(5) Uiso 1.00 d
C(42) C 0.758(4) 0.194(3) 0.519(5) 0.25(3) Uiso 1.00 d
H(1) H 0.2772 -0.0873 0.2474 0.0797 Uiso 1.00 calc
H(2) H 0.2494 -0.1952 0.2859 0.0996 Uiso 1.00 calc
H(3) H 0.2239 -0.2043 0.1681 0.0996 Uiso 1.00 calc
H(4) H 0.2903 -0.2426 0.2199 0.0996 Uiso 1.00 calc
H(5) H 0.3616 -0.1710 0.1108 0.0665 Uiso 1.00 calc
H(6) H 0.4573 -0.2347 0.2322 0.1543 Uiso 1.00 calc
H(7) H 0.5138 -0.1873 0.4190 0.1131 Uiso 1.00 calc
H(8) H 0.5147 -0.2810 0.3977 0.1648 Uiso 1.00 calc
H(9) H 0.5768 -0.2749 0.3041 0.1648 Uiso 1.00 calc
H(10) H 0.6040 -0.2596 0.4189 0.1648 Uiso 1.00 calc
H(11) H 0.6252 -0.0686 0.4793 0.0879 Uiso 1.00 calc
H(12) H 0.5380 -0.0950 0.4660 0.0879 Uiso 1.00 calc
H(13) H 0.6105 -0.1308 0.5104 0.0879 Uiso 1.00 calc
H(14) H 0.6910 -0.0518 0.3428 0.0806 Uiso 1.00 calc
H(15) H 0.7622 -0.1494 0.2524 0.1260 Uiso 1.00 calc
H(16) H 0.8072 -0.0919 0.2508 0.1260 Uiso 1.00 calc
H(17) H 0.7821 -0.2105 0.3863 0.1777 Uiso 1.00 calc
H(18) H 0.8552 -0.2358 0.5536 0.0995 Uiso 1.00 calc
H(19) H 0.8781 -0.0685 0.6220 0.1001 Uiso 1.00 calc
H(20) H 0.8359 -0.0497 0.4481 0.1061 Uiso 1.00 calc
H(21) H 0.5520 -0.0488 0.2442 0.0876 Uiso 1.00 calc
H(22) H 0.5731 -0.0170 0.0299 0.0732 Uiso 1.00 calc
H(23) H 0.4815 -0.1138 0.0631 0.0883 Uiso 1.00 calc
H(24) H 0.4906 -0.0844 -0.0465 0.0883 Uiso 1.00 calc
H(25) H 0.5670 -0.1124 0.0066 0.0883 Uiso 1.00 calc
H(26) H 0.4763 -0.0085 -0.1150 0.1151 Uiso 1.00 calc
H(27) H 0.4242 0.0454 -0.1320 0.1151 Uiso 1.00 calc
H(28) H 0.5114 0.0493 -0.0808 0.1151 Uiso 1.00 calc
H(29) H 0.3258 0.0395 0.1188 0.0830 Uiso 1.00 calc
H(30) H 0.1358 0.0195 -0.1130 0.0768 Uiso 1.00 calc
H(31) H 0.1882 -0.0339 -0.1345 0.0768 Uiso 1.00 calc
H(32) H 0.1124 -0.0368 -0.0587 0.0768 Uiso 1.00 calc
H(33) H 0.2296 -0.0089 0.1532 0.0725 Uiso 1.00 calc
H(34) H 0.4050 0.1231 0.0936 0.0813 Uiso 1.00 calc
H(35) H 0.3632 0.1278 -0.0172 0.0813 Uiso 1.00 calc
H(36) H 0.2270 0.1582 -0.0391 0.1191 Uiso 1.00 calc
H(37) H 0.0992 0.1757 0.0343 0.1224 Uiso 1.00 calc
H(38) H 0.1948 0.1482 0.3285 0.1291 Uiso 1.00 calc
H(39) H 0.3313 0.1351 0.2505 0.1141 Uiso 1.00 calc
H(40) H -0.1527 0.0164 0.1950 0.0994 Uiso 1.00 calc
H(41) H -0.0421 -0.0577 0.1558 0.1298 Uiso 1.00 calc
H(42) H 0.1437 0.0617 0.1704 0.1025 Uiso 1.00 calc
H(43) H -0.2281 0.1302 0.3039 0.1994 Uiso 1.00 calc
H(44) H -0.2207 0.0807 0.2244 0.1994 Uiso 1.00 calc
H(45) H -0.1898 0.0738 0.3406 0.1994 Uiso 1.00 calc
H(46) H 0.1086 -0.0779 0.0806 0.0979 Uiso 1.00 calc
H(47) H 0.1367 -0.0722 0.1982 0.0979 Uiso 1.00 calc

loop_
_atom_site_aniso_label
_atom_site_aniso_U_11
_atom_site_aniso_U_22
_atom_site_aniso_U_33
_atom_site_aniso_U_12
_atom_site_aniso_U_13
_atom_site_aniso_U_23
O(1) 0.23(3) 0.09(1) 0.038(7) 0.06(2) 0.02(1) -0.006(8)
O(2) 0.17(2) 0.08(1) 0.10(1) 0.04(1) -0.04(1) 0.00(1)
O(3) 0.18(2) 0.050(8) 0.079(10) 0.04(1) -0.02(1) 0.017(8)
O(4) 0.07(2) 0.078(10) 0.084(9) -0.003(10) -0.028(10) 0.017(8)
O(5) 0.06(1) 0.13(1) 0.077(9) -0.01(1) 0.00(1) 0.03(1)
O(6) 0.13(2) 0.10(1) 0.062(9) 0.06(1) 0.00(1) 0.023(8)
O(7) 0.06(1) 0.11(1) 0.049(7) 0.00(1) 0.011(8) 0.027(8)
O(8) 0.11(2) 0.11(2) 0.066(9) 0.02(1) 0.00(1) 0.001(9)
O(9) 0.13(2) 0.09(1) 0.070(9) 0.02(1) 0.00(1) -0.019(9)
N(1) 0.10(2) 0.06(1) 0.032(7) 0.00(1) -0.02(1) 0.003(7)
N(2) 0.18(3) 0.04(1) 0.16(2) 0.04(2) -0.02(2) -0.03(1)
N(3) 0.09(2) 0.07(1) 0.043(9) 0.01(1) -0.02(1) -0.005(10)
N(4) 0.10(2) 0.08(1) 0.033(8) -0.03(1) 0.00(1) 0.014(8)
N(5) 0.07(2) 0.046(10) 0.039(8) 0.00(1) 0.019(10) 0.008(7)
N(6) 0.11(2) 0.08(1) 0.039(8) -0.01(1) 0.01(1) -0.007(8)
C(1) 0.10(3) 0.04(2) 0.17(3) -0.04(2) 0.03(2) -0.01(2)
C(2) 0.07(2) 0.03(1) 0.06(1) 0.00(1) 0.00(1) 0.001(8)
C(3) 0.13(3) 0.09(2) 0.07(1) -0.02(2) -0.03(2) 0.03(1)
C(4) 0.08(2) 0.06(2) 0.07(1) -0.01(2) 0.03(2) -0.04(1)
C(5) -0.02(1) 0.10(2) 0.16(2) -0.04(1) -0.01(2) 0.01(2)
C(6) 0.08(3) 0.03(1) 0.27(4) -0.01(1) -0.01(3) -0.02(2)
C(7) 0.06(2) 0.08(2) 0.06(1) 0.04(2) -0.04(1) -0.01(1)
C(8) 0.08(2) 0.09(1) 0.05(1) 0.00(2) 0.01(1) 0.01(1)
C(9) 0.11(3) 0.05(1) 0.040(10) 0.01(1) -0.02(1) 0.025(9)
C(10) 0.18(4) 0.09(2) 0.06(1) 0.05(2) 0.03(2) 0.00(1)
C(11) 0.09(3) 0.12(2) 0.07(1) 0.01(2) -0.01(2) 0.02(2)
C(12) 0.26(5) 0.11(2) 0.05(1) 0.07(3) 0.00(2) 0.00(1)
C(13) 0.11(3) 0.04(1) 0.14(2) -0.03(2) -0.02(2) -0.01(1)
C(14) 0.01(1) 0.08(2) 0.11(2) 0.01(1) -0.01(1) -0.01(1)
C(15) -0.01(1) 0.15(3) 0.11(2) -0.03(2) -0.03(1) 0.01(2)
C(16) 0.07(2) 0.07(1) 0.11(2) -0.05(2) -0.02(2) 0.05(1)
C(17) 0.11(3) 0.05(1) 0.09(2) -0.03(2) -0.01(2) -0.01(1)
C(18) 0.09(2) 0.05(1) 0.06(1) -0.08(1) 0.03(1) -0.006(9)
C(19) 0.06(2) 0.11(2) 0.06(1) 0.01(2) 0.00(1) -0.01(1)
C(20) 0.11(3) 0.09(2) 0.017(8) 0.06(2) 0.01(1) 0.014(10)
C(21) 0.07(2) 0.17(2) 0.06(1) 0.07(2) 0.03(1) 0.03(1)
C(22) 0.12(3) 0.05(1) 0.05(1) -0.07(2) -0.01(2) 0.008(10)
C(23) 0.06(2) 0.05(1) 0.040(10) 0.01(1) -0.01(1) -0.001(9)
C(24) 0.04(2) 0.09(1) 0.037(9) -0.02(1) -0.01(1) 0.01(1)
C(25) 0.07(2) 0.05(1) 0.05(1) -0.04(1) -0.02(1) 0.018(9)
C(26) 0.10(2) 0.08(2) 0.05(1) 0.02(2) -0.04(1) 0.00(1)
C(27) 0.11(3) 0.02(1) 0.07(1) 0.00(1) 0.01(2) 0.006(10)
C(28) 0.12(3) 0.08(2) 0.08(2) 0.01(2) 0.03(2) 0.00(1)
C(29) 0.17(4) 0.05(1) 0.07(1) 0.06(2) -0.09(2) 0.00(1)
C(30) 0.10(3) 0.06(1) 0.07(1) 0.02(2) 0.05(2) 0.04(1)
C(31) 0.23(5) 0.02(1) 0.14(2) -0.02(2) -0.16(3) 0.03(1)
C(32) 0.00(2) 0.11(2) 0.17(3) 0.02(1) -0.05(2) -0.05(2)
C(33) 0.17(3) 0.00(1) 0.07(1) 0.02(1) 0.00(2) -0.003(8)
C(34) 0.08(3) 0.13(3) 0.05(1) -0.09(2) -0.02(1) 0.02(1)
C(35) 0.04(2) 0.16(3) 0.06(1) -0.02(2) 0.00(1) 0.00(2)
C(36) 0.15(4) 0.13(2) 0.03(1) -0.12(3) 0.01(2) 0.02(1)
C(37) 0.14(4) 0.09(2) 0.05(1) -0.03(2) 0.02(2) 0.03(1)
C(38) 0.16(3) 0.05(1) 0.07(1) -0.03(2) -0.07(2) 0.03(1)
C(39) 0.14(3) 0.06(1) 0.038(9) -0.01(2) -0.01(1) 0.020(10)
C(40) -0.05(1) 0.34(6) 0.29(5) 0.02(2) 0.01(2) -0.18(4)

loop_
_atom_type_symbol
_atom_type_description
_atom_type_scat_dispersion_real
_atom_type_scat_dispersion_imag
_atom_type_scat_source
C C 0.003 0.002
;International Tables for Crystallography
(1992, Vol. C, Tables 4.2.6.8 and 6.1.1.1)
;
H H 0.000 0.000
;International Tables for Crystallography
(1992, Vol. C, Table 6.1.1.2)
;
O O 0.011 0.006
;International Tables for Crystallography
(1992, Vol. C, Tables 4.2.6.8 and 6.1.1.1)
;
N N 0.006 0.003
;International Tables for Crystallography
(1992, Vol. C, Tables 4.2.6.8 and 6.1.1.1)
;

loop_
_geom_angle_atom_site_label_1
_geom_angle_atom_site_label_2
_geom_angle_atom_site_label_3
_geom_angle
_geom_angle_site_symmetry_3
_geom_angle_publ_flag
C(30) O(8) C(33) 111(3) 0_555 yes
C(34) O(9) C(40) 122(4) 0_555 yes
C(1) N(1) C(2) 119(2) 0_555 yes
C(4) N(2) C(5) 130(2) 0_555 yes
C(7) N(3) C(8) 125(3) 0_555 yes
C(7) N(3) C(9) 119(2) 0_555 yes
C(8) N(3) C(9) 114(2) 0_555 yes
C(17) N(4) C(18) 123(3) 0_555 yes
C(20) N(5) C(21) 122(3) 0_555 yes
C(20) N(5) C(22) 118(2) 0_555 yes
C(21) N(5) C(22) 117(2) 0_555 yes
C(23) N(6) C(24) 113(2) 0_555 yes
C(23) N(6) C(25) 118(2) 0_555 yes
C(24) N(6) C(25) 125(2) 0_555 yes
O(1) C(1) N(1) 123(3) 0_555 yes
O(1) C(1) C(25) 119(4) 0_555 yes
N(1) C(1) C(25) 117(4) 0_555 yes
N(1) C(2) C(3) 100(2) 0_555 yes
N(1) C(2) C(4) 111(2) 0_555 yes
C(3) C(2) C(4) 106(2) 0_555 yes
O(2) C(4) N(2) 107(3) 0_555 yes
O(2) C(4) C(2) 123(3) 0_555 yes
N(2) C(4) C(2) 127(2) 0_555 yes
N(2) C(5) C(6) 109(2) 0_555 yes
N(2) C(5) C(7) 108(3) 0_555 yes
C(6) C(5) C(7) 122(2) 0_555 yes
O(3) C(7) N(3) 121(3) 0_555 yes
O(3) C(7) C(5) 116(3) 0_555 yes
N(3) C(7) C(5) 122(3) 0_555 yes
N(3) C(9) C(10) 112(2) 0_555 yes
N(3) C(9) C(17) 107(3) 0_555 yes
C(10) C(9) C(17) 113(3) 0_555 yes
C(9) C(10) C(11) 112(2) 0_555 yes
C(10) C(11) C(12) 116(4) 0_555 yes
C(10) C(11) C(16) 122(4) 0_555 yes
C(12) C(11) C(16) 120(3) 0_555 yes
C(11) C(12) C(13) 113(4) 0_555 yes
C(12) C(13) C(14) 124(3) 0_555 yes
O(4) C(14) C(13) 119(3) 0_555 yes
O(4) C(14) C(15) 124(3) 0_555 yes
C(13) C(14) C(15) 115(3) 0_555 yes
C(14) C(15) C(16) 115(3) 0_555 yes
C(11) C(16) C(15) 127(3) 0_555 yes
O(5) C(17) N(4) 117(4) 0_555 yes
O(5) C(17) C(9) 123(5) 0_555 yes
N(4) C(17) C(9) 117(4) 0_555 yes
N(4) C(18) C(19) 115(2) 0_555 yes
N(4) C(18) C(20) 106(2) 0_555 yes
C(19) C(18) C(20) 113(3) 0_555 yes
O(6) C(20) N(5) 115(2) 0_555 yes
O(6) C(20) C(18) 122(2) 0_555 yes
N(5) C(20) C(18) 121(2) 0_555 yes
N(5) C(22) C(23) 109(2) 0_555 yes
N(5) C(22) C(26) 110(3) 0_555 yes
C(23) C(22) C(26) 107(2) 0_555 yes
O(7) C(23) N(6) 116(2) 0_555 yes
O(7) C(23) C(22) 123(3) 0_555 yes
N(6) C(23) C(22) 119(2) 0_555 yes
N(6) C(25) C(1) 113(3) 0_555 yes
N(6) C(25) C(39) 112(3) 0_555 yes
C(1) C(25) C(39) 105(2) 0_555 yes
C(22) C(26) C(27) 109(3) 0_555 yes
C(26) C(27) C(28) 117(2) 0_555 yes
C(26) C(27) C(32) 114(3) 0_555 yes
C(28) C(27) C(32) 126(4) 0_555 yes
C(27) C(28) C(29) 119(3) 0_555 yes
C(28) C(29) C(30) 116(3) 0_555 yes
O(8) C(30) C(29) 113(4) 0_555 yes
O(8) C(30) C(31) 125(3) 0_555 yes
C(29) C(30) C(31) 119(4) 0_555 yes
C(30) C(31) C(32) 121(4) 0_555 yes
C(27) C(32) C(31) 114(3) 0_555 yes
O(8) C(33) C(34) 114(3) 0_555 yes
O(8) C(33) C(38) 119(4) 0_555 yes
C(34) C(33) C(38) 125(3) 0_555 yes
O(9) C(34) C(33) 116(3) 0_555 yes
O(9) C(34) C(35) 122(4) 0_555 yes
C(33) C(34) C(35) 120(4) 0_555 yes
C(34) C(35) C(36) 114(3) 0_555 yes
C(35) C(36) C(37) 116(3) 0_555 yes
C(36) C(37) C(38) 122(4) 0_555 yes
C(36) C(37) C(39) 111(4) 0_555 yes
C(38) C(37) C(39) 124(4) 0_555 yes
C(33) C(38) C(37) 119(5) 0_555 yes
C(25) C(39) C(37) 114(2) 0_555 yes

loop_
_geom_bond_atom_site_label_1
_geom_bond_atom_site_label_2
_geom_bond_distance
_geom_bond_publ_flag
O(1) C(1) 1.30(5) yes
O(2) C(4) 1.32(4) yes
O(3) C(7) 1.28(4) yes
O(4) C(14) 1.40(4) yes
O(5) C(17) 1.28(5) yes
O(6) C(20) 1.25(3) yes
O(7) C(23) 1.25(3) yes
O(8) C(30) 1.47(4) yes
O(8) C(33) 1.35(4) yes
O(9) C(34) 1.35(5) yes
O(9) C(40) 1.40(4) yes
O(11) O(12) 1.71(7) yes
O(13) O(14) 1.71(6) yes
N(1) C(1) 1.34(6) yes
N(1) C(2) 1.45(4) yes
N(2) C(4) 1.38(4) yes
N(2) C(5) 1.47(4) yes
N(3) C(7) 1.25(4) yes
N(3) C(8) 1.52(4) yes
N(3) C(9) 1.54(4) yes
N(4) C(17) 1.35(5) yes
N(4) C(18) 1.47(4) yes
N(5) C(20) 1.31(4) yes
N(5) C(21) 1.49(4) yes
N(5) C(22) 1.53(5) yes
N(6) C(23) 1.54(4) yes
N(6) C(24) 1.31(4) yes
N(6) C(25) 1.46(4) yes
C(1) C(25) 1.57(5) yes
C(2) C(3) 1.65(4) yes
C(2) C(4) 1.38(4) yes
C(5) C(6) 1.47(5) yes
C(5) C(7) 1.45(5) yes
C(9) C(10) 1.55(6) yes
C(9) C(17) 1.50(5) yes
C(10) C(11) 1.50(5) yes
C(11) C(12) 1.31(5) yes
C(11) C(16) 1.29(5) yes
C(12) C(13) 1.44(5) yes
C(13) C(14) 1.40(4) yes
C(14) C(15) 1.35(5) yes
C(15) C(16) 1.42(5) yes
C(18) C(19) 1.48(4) yes
C(18) C(20) 1.46(5) yes
C(22) C(23) 1.45(4) yes
C(22) C(26) 1.55(4) yes
C(25) C(39) 1.45(5) yes
C(26) C(27) 1.56(5) yes
C(27) C(28) 1.34(5) yes
C(27) C(32) 1.27(5) yes
C(28) C(29) 1.34(5) yes
C(29) C(30) 1.44(4) yes
C(30) C(31) 1.29(5) yes
C(31) C(32) 1.46(6) yes
C(33) C(34) 1.43(5) yes
C(33) C(38) 1.24(6) yes
C(34) C(35) 1.33(5) yes
C(35) C(36) 1.56(6) yes
C(36) C(37) 1.39(6) yes
C(37) C(38) 1.35(5) yes
C(37) C(39) 1.71(5) yes

loop_
_geom_contact_atom_site_label_1
_geom_contact_atom_site_label_2
_geom_contact_distance
_geom_contact_site_symmetry_2
O(1) C(31) 3.24(4) 2_554
O(2) C(24) 3.57(4) 2_555
O(3) O(14) 3.03(5) 4_645
O(4) O(11) 2.76(6) 2_655
O(4) O(12) 3.09(8) 2_655
O(4) N(2) 3.30(4) 3_546
O(4) C(6) 3.43(5) 3_546
O(4) C(40) 3.52(5) 2_555
O(5) O(18) 2.83(7) 2_654
O(5) O(10) 2.91(8) 2_654
O(6) O(12) 2.88(7) .
O(6) C(24) 3.27(3) 2_555
O(7) N(1) 3.01(3) 2_554
O(7) C(39) 3.47(4) 2_554
O(8) O(15) 3.33(6) 3_456
O(8) O(16) 3.34(7) 3_456
O(9) O(15) 3.22(6) 3_456
O(9) O(16) 3.48(7) 3_456
O(10) O(18) 3.00(9) .
O(10) C(9) 3.18(7) .
O(10) C(40) 3.25(9) 1_655
O(10) C(8) 3.56(8) .
O(11) O(18) 3.22(8) .
O(11) C(15) 3.48(7) 2_654
O(11) C(14) 3.52(7) 2_654
O(11) C(40) 3.58(7) 1_655
O(12) O(13) 2.91(9) .
O(12) C(24) 3.31(8) 2_555
O(13) O(17) 2.85(9) .
O(13) O(15) 3.03(8) .
O(14) N(2) 3.33(5) 4_655
O(15) O(16) 2.76(8) .
O(15) O(17) 3.20(10) .
O(16) C(6) 3.37(7) 4_656
O(17) O(18) 2.58(8) .
O(18) C(10) 3.51(8) 2_655
C(6) C(26) 3.45(6) 4_645
C(6) C(27) 3.53(5) 4_645
C(8) C(34) 3.41(4) 2_555
C(8) C(35) 3.49(5) 2_555
C(21) C(36) 3.33(4) 2_554
C(21) C(37) 3.39(4) 2_554

loop_
_geom_torsion_atom_site_label_1
_geom_torsion_atom_site_label_2
_geom_torsion_atom_site_label_3
_geom_torsion_atom_site_label_4
_geom_torsion
_geom_torsion_site_symmetry_1
_geom_torsion_site_symmetry_2
_geom_torsion_site_symmetry_3
_geom_torsion_site_symmetry_4
_geom_torsion_publ_flag
O(1) C(1) N(1) C(2) 0(6) 0_555 14_1 5_555 55_5 yes
O(1) C(1) C(25) N(6) -24(4) 0_555 14_1 5_555 55_5 yes
O(1) C(1) C(25) C(39) 99(3) 0_555 14_1 5_555 55_5 yes
O(2) C(4) N(2) C(5) 2(5) 0_555 14_1 5_555 55_5 yes
O(2) C(4) C(2) N(1) -13(4) 0_555 14_1 5_555 55_5 yes
O(2) C(4) C(2) C(3) -121(3) 0_555 14_1 5_555 55_5 yes
O(3) C(7) N(3) C(8) -177(2) 0_555 14_1 5_555 55_5 yes
O(3) C(7) N(3) C(9) -5(4) 0_555 14_1 5_555 55_5 yes
O(3) C(7) C(5) N(2) -60(3) 0_555 14_1 5_555 55_5 yes
O(3) C(7) C(5) C(6) 68(4) 0_555 14_1 5_555 55_5 yes
O(4) C(14) C(13) C(12) 166(4) 0_555 14_1 5_555 55_5 yes
O(4) C(14) C(15) C(16) -179(3) 0_555 14_1 5_555 55_5 yes
O(5) C(17) N(4) C(18) 24(5) 0_555 14_1 5_555 55_5 yes
O(5) C(17) C(9) N(3) -151(3) 0_555 14_1 5_555 55_5 yes
O(5) C(17) C(9) C(10) -26(5) 0_555 14_1 5_555 55_5 yes
O(6) C(20) N(5) C(21) 162(3) 0_555 14_1 5_555 55_5 yes
O(6) C(20) N(5) C(22) -4(4) 0_555 14_1 5_555 55_5 yes
O(6) C(20) C(18) N(4) -18(4) 0_555 14_1 5_555 55_5 yes
O(6) C(20) C(18) C(19) 109(3) 0_555 14_1 5_555 55_5 yes
O(7) C(23) N(6) C(24) 10(3) 0_555 14_1 5_555 55_5 yes
O(7) C(23) N(6) C(25) 173(2) 0_555 14_1 5_555 55_5 yes
O(7) C(23) C(22) N(5) -77(3) 0_555 14_1 5_555 55_5 yes
O(7) C(23) C(22) C(26) 42(4) 0_555 14_1 5_555 55_5 yes
O(8) C(30) C(29) C(28) -158(3) 0_555 14_1 5_555 55_5 yes
O(8) C(30) C(31) C(32) 158(3) 0_555 14_1 5_555 55_5 yes
O(8) C(33) C(34) O(9) 5(4) 0_555 14_1 5_555 55_5 yes
O(8) C(33) C(34) C(35) 175(2) 0_555 14_1 5_555 55_5 yes
O(8) C(33) C(38) C(37) -178(2) 0_555 14_1 5_555 55_5 yes
O(9) C(34) C(33) C(38) 177(2) 0_555 14_1 5_555 55_5 yes
O(9) C(34) C(35) C(36) 179(2) 0_555 14_1 5_555 55_5 yes
N(1) C(1) C(25) N(6) 157(3) 0_555 14_1 5_555 55_5 yes
N(1) C(1) C(25) C(39) -79(4) 0_555 14_1 5_555 55_5 yes
N(1) C(2) C(4) N(2) -175(3) 0_555 14_1 5_555 55_5 yes
N(2) C(4) C(2) C(3) 76(4) 0_555 14_1 5_555 55_5 yes
N(2) C(5) C(7) N(3) 119(3) 0_555 14_1 5_555 55_5 yes
N(3) C(7) C(5) C(6) -111(4) 0_555 14_1 5_555 55_5 yes
N(3) C(9) C(10) C(11) -63(4) 0_555 14_1 5_555 55_5 yes
N(3) C(9) C(17) N(4) 41(4) 0_555 14_1 5_555 55_5 yes
N(4) C(17) C(9) C(10) 166(3) 0_555 14_1 5_555 55_5 yes
N(4) C(18) C(20) N(5) 166(3) 0_555 14_1 5_555 55_5 yes
N(5) C(20) C(18) C(19) -65(4) 0_555 14_1 5_555 55_5 yes
N(5) C(22) C(23) N(6) 108(2) 0_555 14_1 5_555 55_5 yes
N(5) C(22) C(26) C(27) -167(2) 0_555 14_1 5_555 55_5 yes
N(6) C(23) C(22) C(26) -131(2) 0_555 14_1 5_555 55_5 yes
N(6) C(25) C(39) C(37) -59(3) 0_555 14_1 5_555 55_5 yes
C(1) N(1) C(2) C(3) -99(3) 0_555 14_1 5_555 55_5 yes
C(1) N(1) C(2) C(4) 148(3) 0_555 14_1 5_555 55_5 yes
C(1) C(25) N(6) C(23) -79(3) 0_555 14_1 5_555 55_5 yes
C(1) C(25) N(6) C(24) 80(4) 0_555 14_1 5_555 55_5 yes
C(1) C(25) C(39) C(37) 176(3) 0_555 14_1 5_555 55_5 yes
C(2) N(1) C(1) C(25) 177(2) 0_555 14_1 5_555 55_5 yes
C(2) C(4) N(2) C(5) 166(3) 0_555 14_1 5_555 55_5 yes
C(4) N(2) C(5) C(6) 153(3) 0_555 14_1 5_555 55_5 yes
C(4) N(2) C(5) C(7) -70(4) 0_555 14_1 5_555 55_5 yes
C(5) C(7) N(3) C(8) 1(4) 0_555 14_1 5_555 55_5 yes
C(5) C(7) N(3) C(9) 174(2) 0_555 14_1 5_555 55_5 yes
C(7) N(3) C(9) C(10) -67(3) 0_555 14_1 5_555 55_5 yes
C(7) N(3) C(9) C(17) 57(3) 0_555 14_1 5_555 55_5 yes
C(8) N(3) C(9) C(10) 105(3) 0_555 14_1 5_555 55_5 yes
C(8) N(3) C(9) C(17) -129(2) 0_555 14_1 5_555 55_5 yes
C(9) C(10) C(11) C(12) 104(4) 0_555 14_1 5_555 55_5 yes
C(9) C(10) C(11) C(16) -69(6) 0_555 14_1 5_555 55_5 yes
C(9) C(17) N(4) C(18) -166(2) 0_555 14_1 5_555 55_5 yes
C(10) C(11) C(12) C(13) 173(3) 0_555 14_1 5_555 55_5 yes
C(10) C(11) C(16) C(15) 174(4) 0_555 14_1 5_555 55_5 yes
C(11) C(10) C(9) C(17) 174(3) 0_555 14_1 5_555 55_5 yes
C(11) C(12) C(13) C(14) 19(7) 0_555 14_1 5_555 55_5 yes
C(11) C(16) C(15) C(14) 6(6) 0_555 14_1 5_555 55_5 yes
C(12) C(11) C(16) C(15) 1(8) 0_555 14_1 5_555 55_5 yes
C(12) C(13) C(14) C(15) -12(6) 0_555 14_1 5_555 55_5 yes
C(13) C(12) C(11) C(16) -13(7) 0_555 14_1 5_555 55_5 yes
C(13) C(14) C(15) C(16) 0(5) 0_555 14_1 5_555 55_5 yes
C(17) N(4) C(18) C(19) 73(4) 0_555 14_1 5_555 55_5 yes
C(17) N(4) C(18) C(20) -160(3) 0_555 14_1 5_555 55_5 yes
C(18) C(20) N(5) C(21) -21(5) 0_555 14_1 5_555 55_5 yes
C(18) C(20) N(5) C(22) 171(2) 0_555 14_1 5_555 55_5 yes
C(20) N(5) C(22) C(23) -138(2) 0_555 14_1 5_555 55_5 yes
C(20) N(5) C(22) C(26) 103(3) 0_555 14_1 5_555 55_5 yes
C(21) N(5) C(22) C(23) 54(3) 0_555 14_1 5_555 55_5 yes
C(21) N(5) C(22) C(26) -64(3) 0_555 14_1 5_555 55_5 yes
C(22) C(23) N(6) C(24) -175(3) 0_555 14_1 5_555 55_5 yes
C(22) C(23) N(6) C(25) -12(4) 0_555 14_1 5_555 55_5 yes
C(22) C(26) C(27) C(28) -88(3) 0_555 14_1 5_555 55_5 yes
C(22) C(26) C(27) C(32) 77(3) 0_555 14_1 5_555 55_5 yes
C(23) N(6) C(25) C(39) 160(2) 0_555 14_1 5_555 55_5 yes
C(23) C(22) C(26) C(27) 72(3) 0_555 14_1 5_555 55_5 yes
C(24) N(6) C(25) C(39) -38(4) 0_555 14_1 5_555 55_5 yes
C(25) C(39) C(37) C(36) 167(2) 0_555 14_1 5_555 55_5 yes
C(25) C(39) C(37) C(38) -24(4) 0_555 14_1 5_555 55_5 yes
C(26) C(27) C(28) C(29) 157(3) 0_555 14_1 5_555 55_5 yes
C(26) C(27) C(32) C(31) -156(2) 0_555 14_1 5_555 55_5 yes
C(27) C(28) C(29) C(30) -1(5) 0_555 14_1 5_555 55_5 yes
C(27) C(32) C(31) C(30) 0(4) 0_555 14_1 5_555 55_5 yes
C(28) C(27) C(32) C(31) 7(5) 0_555 14_1 5_555 55_5 yes
C(28) C(29) C(30) C(31) 9(5) 0_555 14_1 5_555 55_5 yes
C(29) C(28) C(27) C(32) -7(6) 0_555 14_1 5_555 55_5 yes
C(29) C(30) O(8) C(33) 77(3) 0_555 14_1 5_555 55_5 yes
C(29) C(30) C(31) C(32) -8(4) 0_555 14_1 5_555 55_5 yes
C(30) O(8) C(33) C(34) -173(2) 0_555 14_1 5_555 55_5 yes
C(30) O(8) C(33) C(38) 13(3) 0_555 14_1 5_555 55_5 yes
C(31) C(30) O(8) C(33) -89(4) 0_555 14_1 5_555 55_5 yes
C(33) C(34) O(9) C(40) -176(3) 0_555 14_1 5_555 55_5 yes
C(33) C(34) C(35) C(36) 10(4) 0_555 14_1 5_555 55_5 yes
C(33) C(38) C(37) C(36) -6(5) 0_555 14_1 5_555 55_5 yes
C(33) C(38) C(37) C(39) -173(2) 0_555 14_1 5_555 55_5 yes
C(34) C(33) C(38) C(37) 9(4) 0_555 14_1 5_555 55_5 yes
C(34) C(35) C(36) C(37) -7(3) 0_555 14_1 5_555 55_5 yes
C(35) C(34) O(9) C(40) 13(5) 0_555 14_1 5_555 55_5 yes
C(35) C(34) C(33) C(38) -12(5) 0_555 14_1 5_555 55_5 yes
C(35) C(36) C(37) C(38) 5(4) 0_555 14_1 5_555 55_5 yes
C(35) C(36) C(37) C(39) 174(2) 0_555 14_1 5_555 55_5 yes
C(35) C(36) C(37) C(39) 174(2) 0_555 14_1 5_555 55_5 yes
